data_9016351
loop_
_publ_author_name
;X-ray Laboratory,
Wuhan Geologic College
;
;
Geology Laboratory,
Hunan Geology Bureau
;
;
Geology Team 654,
Hunan Geology Bureau
;

_publ_section_title
;
 Balipholite BaMg2LiAl3[Si2O6]2(OH,F)8 and its crystal structure
;
_journal_name_full 'Scientia Geologica Sinica'
_journal_page_first 65
_journal_page_last 82
_journal_volume 12
_journal_issue 1
_journal_year 1977
_chemical_formula_sum 'Al3 Ba F3.36 H4.64 Li Mg2 O16.64 Si4'
_chemical_name_mineral Balipholite
_space_group_IT_number 68
_symmetry_space_group_name_Hall '-C 2a 2ac'
_symmetry_space_group_name_H-M 'C c c a :2'
_cell_angle_alpha 90
_cell_angle_beta 90
_cell_angle_gamma 90
_cell_formula_units_Z 4
_cell_length_a 13.60
_cell_length_b 20.24
_cell_length_c 5.16
_cell_volume 1420.362
_database_code_amcsd 0019222
_exptl_crystal_density_diffrn 3.371
_cod_original_sg_symbol_H-M 'C c c a'
_cod_original_formula_sum 'Ba Mg2 Li Al3 Si4 O16.64 (F3.36 H4.64)'
_cod_database_code 9016351

loop_
_space_group_symop_operation_xyz
x,y,z
1/2+x,1/2+y,z
x,-y,1/2+z
1/2+x,1/2-y,1/2+z
-x,y,1/2-z
1/2-x,1/2+y,1/2-z
-x,1/2+y,1/2+z
1/2-x,+y,1/2+z
x,1/2-y,1/2-z
1/2+x,-y,1/2-z
x,1/2+y,-z
1/2+x,+y,-z
-x,1/2-y,z
1/2-x,-y,z
-x,-y,-z
1/2-x,1/2-y,-z

loop_
_atom_site_label
_atom_site_fract_x
_atom_site_fract_y
_atom_site_fract_z
_atom_site_occupancy
_atom_site_type_symbol
_atom_site_attached_hydrogens
Ba 0.00000 0.25000 0.75000 1.00000 Ba 0
Mg 0.00000 0.04100 0.75000 1.00000 Mg 0
Li1 0.00000 0.11900 0.25000 0.50000 Li 0
Al1 0.00000 0.11900 0.25000 0.50000 Al 0
Al2 0.19400 0.25000 0.25000 1.00000 Al 0
Si 0.19200 0.11900 0.91900 1.00000 Si 0
O-H1 0.07000 0.03300 0.43400 0.58000 O 1
F1 0.07000 0.03300 0.43400 0.42000 F 0
O-H2 0.09400 0.19500 0.38700 0.58000 O 1
F2 0.09400 0.19500 0.38700 0.42000 F 0
O3 0.20200 0.19700 0.88800 1.00000 O 0
O4 0.25000 0.09100 0.17700 1.00000 O 0
O5 0.07900 0.10600 0.89600 1.00000 O 0

loop_
_cod_changelog_entry_id
_cod_changelog_entry_author
_cod_changelog_entry_date
_cod_changelog_entry_text
1
;cod-tools version 3.8.0
Id: cif_guess_AMCSD_atom_types 9574 2023-05-10 09:00:05Z saulius
;
2023-05-10T18:56:57+03:00
;Derived atom types and hydrogen counts
from atom names that follow the AMCSD naming convention
(Wat == water, O-H == hydroxyl).
;

loop_
_cod_related_entry_id
_cod_related_entry_database
_cod_related_entry_code
1 AMCSD 0019222
